data_1572129
loop_
_publ_author_name
'Yaffa, Lamine'
'Seye, Dame'
'Kama, Antoine Blaise'
'Toure, Assane'
'Diop, Cheikh Abdoul Khadir'

_publ_section_title
;
 Bis(ethylenediammonium) \m-ethylenediaminetetraacetato-1\k3
 O,N,O&#x2032;:2\k3
 O&#x2032;&#x2032;,N&#x2032;,O&#x2032;&#x2032;&#x2032;-bis[trioxidomolybdate(VI)]
 tetrahydrate
;
_journal_coeditor_code BH4085
_journal_issue 7
_journal_name_full IUCrData
_journal_paper_doi 10.1107/S2414314624006679
_journal_volume 9
_journal_year 2024
_chemical_formula_iupac '(C2 H10 N2 )2 [Mo2 (C10 H12 N2 O8) O6], 4H2 O'
_chemical_formula_moiety 'C10 H12 Mo2 N2 O14, 2(C2 H10 N2), 4(H2 O)'
_chemical_formula_sum 'C14 H40 Mo2 N6 O18'
_chemical_formula_weight 772.40
_chemical_name_systematic
;Bis(ethylenediammonium)
\m-ethylenediaminetetraacetato-1\k^3^<i>O</i>,<i>N</i>,<i>O</i>':2\k^3^<i>O</i>'',<i>N</i>',<i>O</i>'''-bis[trioxidomolybdate(VI)]
tetrahydrate
;
_space_group_crystal_system monoclinic
_space_group_IT_number 15
_space_group_name_Hall '-C 2yc'
_space_group_name_H-M_alt 'C 1 2/c 1'
_atom_sites_solution_hydrogens geom
_atom_sites_solution_primary dual
_atom_sites_solution_secondary difmap
_audit_creation_method
;
Olex2 1.5
(compiled 2022.04.07 svn.rca3783a0 for OlexSys, GUI svn.r6498)
;
_cell_angle_alpha 90
_cell_angle_beta 94.716(2)
_cell_angle_gamma 90
_cell_formula_units_Z 4
_cell_length_a 22.5897(14)
_cell_length_b 7.5100(4)
_cell_length_c 16.3743(10)
_cell_measurement_reflns_used 9873
_cell_measurement_temperature 150.0
_cell_measurement_theta_max 27.49
_cell_measurement_theta_min 2.86
_cell_volume 2768.5(3)
_computing_cell_refinement
;
SAINT (Bruker, 2016)
;
_computing_data_collection
;
APEX2 (Bruker, 2016)
;
_computing_data_reduction
;
SAINT (Bruker, 2016)
;
_computing_molecular_graphics
;
Mercury (Macrae <i>et al.</i>,  2020)
;
_computing_publication_material
;
publCIF (Westrip, 2010)
;
_computing_structure_refinement
;
<i>SHELXL2018/32</i> (Sheldrick, 2015b)
;
_computing_structure_solution
;
<i>SHELXT2018/2</i> (Sheldrick, 2015a)
;
_diffrn_ambient_temperature 150.00
_diffrn_measured_fraction_theta_full 1.000
_diffrn_measured_fraction_theta_max 0.998
_diffrn_measurement_device_type 'Bruker APEXII CCD'
_diffrn_measurement_method '\f and \w scans'
_diffrn_radiation_type MoK\a
_diffrn_radiation_wavelength 0.71073
_diffrn_reflns_av_R_equivalents 0.0323
_diffrn_reflns_av_unetI/netI 0.0179
_diffrn_reflns_limit_h_max 29
_diffrn_reflns_limit_h_min -29
_diffrn_reflns_limit_k_max 9
_diffrn_reflns_limit_k_min -9
_diffrn_reflns_limit_l_max 21
_diffrn_reflns_limit_l_min -20
_diffrn_reflns_number 24031
_diffrn_reflns_theta_full 25.242
_diffrn_reflns_theta_max 27.507
_diffrn_reflns_theta_min 1.809
_exptl_absorpt_coefficient_mu 0.995
_exptl_absorpt_correction_T_max 0.7456
_exptl_absorpt_correction_T_min 0.6913
_exptl_absorpt_correction_type multi-scan
_exptl_absorpt_process_details
;
(SADABS; Krause <i>et al.</i>,  2015)
;
_exptl_crystal_colour colourless
_exptl_crystal_density_diffrn 1.853
_exptl_crystal_description block
_exptl_crystal_F_000 1576
_exptl_crystal_size_max 0.17
_exptl_crystal_size_mid 0.17
_exptl_crystal_size_min 0.13
_refine_diff_density_max 0.672
_refine_diff_density_min -1.057
_refine_ls_extinction_method none
_refine_ls_goodness_of_fit_ref 1.057
_refine_ls_hydrogen_treatment constr
_refine_ls_matrix_type full
_refine_ls_number_parameters 189
_refine_ls_number_reflns 3192
_refine_ls_number_restraints 0
_refine_ls_restrained_S_all 1.057
_refine_ls_R_factor_all 0.0254
_refine_ls_R_factor_gt 0.0223
_refine_ls_shift/su_max 0.001
_refine_ls_shift/su_mean 0.000
_refine_ls_structure_factor_coef Fsqd
_refine_ls_weighting_details 'w=1/[\s^2^(Fo^2^)+(0.0247P)^2^+9.3382P] where P=(Fo^2^+2Fc^2^)/3'
_refine_ls_weighting_scheme calc
_refine_ls_wR_factor_gt 0.0575
_refine_ls_wR_factor_ref 0.0597
_reflns_number_gt 2946
_reflns_number_total 3192
_reflns_threshold_expression 'I > 2\s(I)'
_cod_data_source_file bh4085.cif
_cod_data_source_block I
_cod_database_code 1572129

loop_
_space_group_symop_operation_xyz
'x, y, z'
'-x, y, -z+1/2'
'x+1/2, y+1/2, z'
'-x+1/2, y+1/2, -z+1/2'
'-x, -y, -z'
'x, -y, z-1/2'
'-x+1/2, -y+1/2, -z'
'x+1/2, -y+1/2, z-1/2'

loop_
_atom_site_type_symbol
_atom_site_label
_atom_site_fract_x
_atom_site_fract_y
_atom_site_fract_z
_atom_site_U_iso_or_equiv
_atom_site_adp_type
_atom_site_calc_flag
_atom_site_occupancy
_atom_site_disorder_assembly
_atom_site_disorder_group
Mo Mo1 0.34131(2) 0.30046(2) 0.43898(2) 0.01140(6) Uani d 1 . .
O O2 0.38304(7) 0.07064(19) 0.38526(10) 0.0184(3) Uani d 1 . .
O O3 0.34930(6) 0.3750(2) 0.31149(9) 0.0153(3) Uani d 1 . .
O O5 0.32695(7) 0.5278(2) 0.45742(9) 0.0167(3) Uani d 1 . .
O O6 0.27328(7) 0.1984(2) 0.41260(10) 0.0192(3) Uani d 1 . .
O O7 0.36649(7) 0.2195(2) 0.53376(10) 0.0199(3) Uani d 1 . .
O O8 0.46292(8) -0.0988(2) 0.38094(12) 0.0305(4) Uani d 1 . .
O O9 0.40393(8) 0.4592(3) 0.21238(10) 0.0313(4) Uani d 1 . .
N N1 0.44444(7) 0.3699(2) 0.42662(10) 0.0110(3) Uani d 1 . .
N N2 0.68095(9) -0.1480(2) 0.31790(11) 0.0180(4) Uani d 1 . .
H H2C 0.682765 -0.194661 0.266874 0.022 Uiso calc 1 . .
H H2D 0.644495 -0.169814 0.335592 0.022 Uiso calc 1 . .
H H2E 0.709362 -0.199255 0.352923 0.022 Uiso calc 1 . .
N N3 0.68986(8) 0.3285(2) 0.39152(11) 0.0166(4) Uani d 1 . .
H H3C 0.662370 0.374203 0.353458 0.020 Uiso calc 1 . .
H H3D 0.726961 0.352136 0.376498 0.020 Uiso calc 1 . .
H H3E 0.685339 0.379149 0.441115 0.020 Uiso calc 1 . .
C C1 0.43883(10) 0.0440(3) 0.39471(13) 0.0165(4) Uani d 1 . .
C C2 0.46667(9) 0.4795(3) 0.49874(12) 0.0136(4) Uani d 1 . .
H H2A 0.458550 0.415662 0.549512 0.016 Uiso calc 1 . .
H H2B 0.444417 0.593202 0.497625 0.016 Uiso calc 1 . .
C C3 0.44903(9) 0.4682(3) 0.34868(12) 0.0158(4) Uani d 1 . .
H H3A 0.486764 0.435686 0.325738 0.019 Uiso calc 1 . .
H H3B 0.450105 0.597629 0.360192 0.019 Uiso calc 1 . .
C C4 0.68156(10) 0.1326(3) 0.39721(13) 0.0181(4) Uani d 1 . .
H H4A 0.640934 0.106237 0.412324 0.022 Uiso calc 1 . .
H H4B 0.710243 0.083077 0.440266 0.022 Uiso calc 1 . .
C C5 0.39759(10) 0.4287(3) 0.28535(13) 0.0159(4) Uani d 1 . .
C C6 0.47677(9) 0.1985(3) 0.42775(15) 0.0184(4) Uani d 1 . .
H H6A 0.492092 0.171560 0.484797 0.022 Uiso calc 1 . .
H H6B 0.511335 0.210675 0.394705 0.022 Uiso calc 1 . .
C C7 0.69112(12) 0.0470(3) 0.31517(13) 0.0225(5) Uani d 1 . .
H H7A 0.663501 0.100557 0.271922 0.027 Uiso calc 1 . .
H H7B 0.732207 0.070407 0.301180 0.027 Uiso calc 1 . .
O O1 0.30869(7) -0.2039(2) 0.34909(9) 0.0180(3) Uani d 1 . .
H H1A 0.317459 -0.290614 0.383210 0.027 Uiso d 1 . .
H H1B 0.333866 -0.120160 0.364109 0.027 Uiso d 1 . .
O O10 0.56206(14) -0.0882(7) 0.30040(19) 0.1003(14) Uani d 1 . .
H H10A 0.533675 -0.115649 0.330976 0.151 Uiso d 1 . .
H H10B 0.549760 -0.103261 0.249098 0.151 Uiso d 1 . .

loop_
_atom_site_aniso_label
_atom_site_aniso_U_11
_atom_site_aniso_U_22
_atom_site_aniso_U_33
_atom_site_aniso_U_12
_atom_site_aniso_U_13
_atom_site_aniso_U_23
Mo1 0.01159(9) 0.01140(9) 0.01128(9) -0.00124(6) 0.00129(6) -0.00028(6)
O2 0.0146(7) 0.0131(7) 0.0272(8) -0.0018(6) -0.0006(6) -0.0051(6)
O3 0.0139(7) 0.0207(7) 0.0113(7) -0.0022(6) -0.0005(5) 0.0000(6)
O5 0.0197(8) 0.0149(7) 0.0157(7) 0.0013(6) 0.0031(6) -0.0022(6)
O6 0.0142(7) 0.0206(8) 0.0229(8) -0.0029(6) 0.0024(6) -0.0023(6)
O7 0.0201(8) 0.0226(8) 0.0172(7) -0.0033(6) 0.0021(6) 0.0059(6)
O8 0.0238(9) 0.0153(8) 0.0507(12) 0.0053(7) -0.0067(8) -0.0107(8)
O9 0.0263(9) 0.0548(12) 0.0123(7) -0.0165(8) -0.0016(7) 0.0047(8)
N1 0.0129(8) 0.0100(7) 0.0097(7) -0.0009(6) -0.0016(6) -0.0013(6)
N2 0.0225(9) 0.0163(9) 0.0152(8) 0.0008(7) 0.0019(7) 0.0001(7)
N3 0.0183(9) 0.0176(9) 0.0137(8) 0.0017(7) -0.0007(7) -0.0025(7)
C1 0.0174(10) 0.0132(9) 0.0185(10) 0.0003(8) -0.0018(8) -0.0013(8)
C2 0.0133(10) 0.0156(9) 0.0115(9) -0.0025(7) -0.0017(7) -0.0027(7)
C3 0.0150(10) 0.0198(10) 0.0125(9) -0.0062(8) 0.0001(7) 0.0020(8)
C4 0.0234(11) 0.0170(10) 0.0138(9) 0.0003(8) 0.0019(8) -0.0002(8)
C5 0.0190(10) 0.0160(10) 0.0125(9) -0.0031(8) -0.0002(8) 0.0000(8)
C6 0.0130(10) 0.0141(10) 0.0273(11) 0.0015(8) -0.0038(8) -0.0038(8)
C7 0.0376(13) 0.0159(10) 0.0138(10) -0.0012(9) 0.0013(9) -0.0001(8)
O1 0.0207(8) 0.0152(7) 0.0175(7) -0.0052(6) -0.0025(6) 0.0023(6)
O10 0.0533(18) 0.200(4) 0.0469(16) 0.015(2) 0.0000(14) 0.007(2)

loop_
_atom_type_symbol
_atom_type_description
_atom_type_scat_dispersion_real
_atom_type_scat_dispersion_imag
_atom_type_scat_source
C C 0.0033 0.0016 'International Tables Vol C Tables 4.2.6.8 and 6.1.1.4'
H H 0.0000 0.0000 'International Tables Vol C Tables 4.2.6.8 and 6.1.1.4'
Mo Mo -1.6832 0.6857 'International Tables Vol C Tables 4.2.6.8 and 6.1.1.4'
N N 0.0061 0.0033 'International Tables Vol C Tables 4.2.6.8 and 6.1.1.4'
O O 0.0106 0.0060 'International Tables Vol C Tables 4.2.6.8 and 6.1.1.4'

loop_
_geom_angle_atom_site_label_1
_geom_angle_atom_site_label_2
_geom_angle_atom_site_label_3
_geom_angle_site_symmetry_1
_geom_angle_site_symmetry_3
_geom_angle
_geom_angle_publ_flag
O2 Mo1 N1 . . 71.68(6) ?
O3 Mo1 O2 . . 75.25(6) ?
O3 Mo1 N1 . . 73.02(5) ?
O5 Mo1 O2 . . 157.26(6) ?
O5 Mo1 O3 . . 86.93(6) ?
O5 Mo1 N1 . . 89.85(6) ?
O6 Mo1 O2 . . 87.34(6) ?
O6 Mo1 O3 . . 90.94(7) ?
O6 Mo1 O5 . . 107.27(7) ?
O6 Mo1 N1 . . 156.07(6) ?
O7 Mo1 O2 . . 87.85(7) ?
O7 Mo1 O3 . . 155.03(7) ?
O7 Mo1 O5 . . 103.83(7) ?
O7 Mo1 O6 . . 106.75(7) ?
O7 Mo1 N1 . . 84.38(7) ?
C1 O2 Mo1 . . 122.03(13) ?
C5 O3 Mo1 . . 123.00(13) ?
C2 N1 Mo1 . . 108.51(11) ?
C3 N1 Mo1 . . 108.40(12) ?
C3 N1 C2 . . 111.30(15) ?
C6 N1 Mo1 . . 106.85(12) ?
C6 N1 C2 . . 109.66(16) ?
C6 N1 C3 . . 111.95(16) ?
H2C N2 H2D . . 109.5 ?
H2C N2 H2E . . 109.5 ?
H2D N2 H2E . . 109.5 ?
C7 N2 H2C . . 109.5 ?
C7 N2 H2D . . 109.5 ?
C7 N2 H2E . . 109.5 ?
H3C N3 H3D . . 109.5 ?
H3C N3 H3E . . 109.5 ?
H3D N3 H3E . . 109.5 ?
C4 N3 H3C . . 109.5 ?
C4 N3 H3D . . 109.5 ?
C4 N3 H3E . . 109.5 ?
O2 C1 C6 . . 116.65(18) ?
O8 C1 O2 . . 124.2(2) ?
O8 C1 C6 . . 119.11(19) ?
N1 C2 C2 . 5_666 113.4(2) ?
N1 C2 H2A . . 108.9 ?
N1 C2 H2B . . 108.9 ?
C2 C2 H2A 5_666 . 108.9 ?
C2 C2 H2B 5_666 . 108.9 ?
H2A C2 H2B . . 107.7 ?
N1 C3 H3A . . 109.1 ?
N1 C3 H3B . . 109.1 ?
N1 C3 C5 . . 112.68(16) ?
H3A C3 H3B . . 107.8 ?
C5 C3 H3A . . 109.1 ?
C5 C3 H3B . . 109.1 ?
N3 C4 H4A . . 109.8 ?
N3 C4 H4B . . 109.8 ?
N3 C4 C7 . . 109.60(17) ?
H4A C4 H4B . . 108.2 ?
C7 C4 H4A . . 109.8 ?
C7 C4 H4B . . 109.8 ?
O3 C5 C3 . . 117.47(18) ?
O9 C5 O3 . . 123.7(2) ?
O9 C5 C3 . . 118.68(19) ?
N1 C6 C1 . . 113.43(17) ?
N1 C6 H6A . . 108.9 ?
N1 C6 H6B . . 108.9 ?
C1 C6 H6A . . 108.9 ?
C1 C6 H6B . . 108.9 ?
H6A C6 H6B . . 107.7 ?
N2 C7 C4 . . 110.94(18) ?
N2 C7 H7A . . 109.5 ?
N2 C7 H7B . . 109.5 ?
C4 C7 H7A . . 109.5 ?
C4 C7 H7B . . 109.5 ?
H7A C7 H7B . . 108.0 ?
H1A O1 H1B . . 104.5 ?
H10A O10 H10B . . 109.4 ?

loop_
_geom_bond_atom_site_label_1
_geom_bond_atom_site_label_2
_geom_bond_site_symmetry_2
_geom_bond_distance
_geom_bond_publ_flag
Mo1 O2 . 2.1858(15) ?
Mo1 O3 . 2.1831(14) ?
Mo1 O5 . 1.7686(15) ?
Mo1 O6 . 1.7397(15) ?
Mo1 O7 . 1.7195(16) ?
Mo1 N1 . 2.4121(17) ?
O2 C1 . 1.273(3) ?
O3 C5 . 1.270(3) ?
O8 C1 . 1.232(3) ?
O9 C5 . 1.236(3) ?
N1 C2 . 1.492(2) ?
N1 C3 . 1.485(3) ?
N1 C6 . 1.479(3) ?
N2 H2C . 0.9100 ?
N2 H2D . 0.9100 ?
N2 H2E . 0.9100 ?
N2 C7 . 1.484(3) ?
N3 H3C . 0.9100 ?
N3 H3D . 0.9100 ?
N3 H3E . 0.9100 ?
N3 C4 . 1.487(3) ?
C1 C6 . 1.516(3) ?
C2 C2 5_666 1.534(4) ?
C2 H2A . 0.9900 ?
C2 H2B . 0.9900 ?
C3 H3A . 0.9900 ?
C3 H3B . 0.9900 ?
C3 C5 . 1.521(3) ?
C4 H4A . 0.9900 ?
C4 H4B . 0.9900 ?
C4 C7 . 1.521(3) ?
C6 H6A . 0.9900 ?
C6 H6B . 0.9900 ?
C7 H7A . 0.9900 ?
C7 H7B . 0.9900 ?
O1 H1A . 0.8703 ?
O1 H1B . 0.8697 ?
O10 H10A . 0.8701 ?
O10 H10B . 0.8702 ?

loop_
_geom_hbond_atom_site_label_D
_geom_hbond_atom_site_label_H
_geom_hbond_atom_site_label_A
_geom_hbond_site_symmetry_A
_geom_hbond_distance_DH
_geom_hbond_distance_HA
_geom_hbond_distance_DA
_geom_hbond_angle_DHA
N2 H2C O1 2_655 0.91 1.93 2.795(2) 159.2
N2 H2D O10 . 0.91 2.00 2.715(4) 134.3
N2 H2D O7 5_656 0.91 2.21 2.786(2) 121.1
N2 H2E O6 3_545 0.91 1.84 2.748(2) 172.4
N3 H3C O9 2_655 0.91 1.88 2.785(3) 170.3
N3 H3D O1 3 0.91 1.98 2.838(2) 156.4
N3 H3E O5 5_666 0.91 1.84 2.753(2) 176.8
O1 H1A O5 1_545 0.87 1.83 2.694(2) 173.4
O1 H1B O2 . 0.87 1.83 2.694(2) 173.3
O10 H10A O8 . 0.87 1.86 2.692(4) 159.7
O10 H10B O8 2_655 0.87 2.13 2.978(4) 166.2

loop_
_geom_torsion_atom_site_label_1
_geom_torsion_atom_site_label_2
_geom_torsion_atom_site_label_3
_geom_torsion_atom_site_label_4
_geom_torsion_site_symmetry_1
_geom_torsion_site_symmetry_2
_geom_torsion_site_symmetry_3
_geom_torsion_site_symmetry_4
_geom_torsion
_geom_torsion_publ_flag
Mo1 O2 C1 O8 . . . . 164.21(18) ?
Mo1 O2 C1 C6 . . . . -13.7(3) ?
Mo1 O3 C5 O9 . . . . 174.61(18) ?
Mo1 O3 C5 C3 . . . . -9.3(3) ?
Mo1 N1 C2 C2 . . . 5_666 175.59(18) ?
Mo1 N1 C3 C5 . . . . -24.7(2) ?
Mo1 N1 C6 C1 . . . . 28.4(2) ?
O2 C1 C6 N1 . . . . -13.0(3) ?
O8 C1 C6 N1 . . . . 169.0(2) ?
N1 C3 C5 O3 . . . . 24.0(3) ?
N1 C3 C5 O9 . . . . -159.7(2) ?
N3 C4 C7 N2 . . . . -177.90(18) ?
C2 N1 C3 C5 . . . . -143.96(17) ?
C2 N1 C6 C1 . . . . 145.79(18) ?
C3 N1 C2 C2 . . . 5_666 -65.2(3) ?
C3 N1 C6 C1 . . . . -90.2(2) ?
C6 N1 C2 C2 . . . 5_666 59.2(3) ?
C6 N1 C3 C5 . . . . 92.9(2) ?
